data_4314532
loop_
_publ_author_name
'Carolina Avendano'
'Ferdi Karadas'
'Matthew Hilfiger'
'Michael Shatruk'
'Kim R. Dunbar'

_publ_contact_author_address
; 
Department of Chemistry
Texas A&M University
PO Box 30012 
College Station 
Texas 77842-3012 
USA
;
_publ_contact_author_email dunbar@mail.chem.tamu.edu
_publ_contact_author_fax (979)8457177
_publ_contact_author_name 'Dunbar, Kim R.'
_publ_contact_author_phone (979)8625235
_publ_section_title
;
 Cyanide Lability and Linkage Isomerism of Hexacyanochromate(III) Induced
 by the Co(II) Ion
;
_journal_name_full 'Inorganic Chemistry'
_journal_page_first 583
_journal_page_last 594
_journal_paper_doi 10.1021/ic901681e
_journal_volume 49
_journal_year 2010
_chemical_formula_sum 'C127.5 H124.5 Co3 Cr2 N15.5 O4.5 P8'
_chemical_formula_weight 2474.48
_chemical_name_systematic
; 
 ? 
;
_space_group_IT_number 41
_symmetry_cell_setting orthorhombic
_symmetry_space_group_name_Hall 'A 2 -2ab'
_symmetry_space_group_name_H-M 'A b a 2'
_atom_sites_solution_hydrogens geom
_atom_sites_solution_primary direct
_atom_sites_solution_secondary difmap
_audit_creation_method SHELXL-97
_cell_angle_alpha 90.00
_cell_angle_beta 90.00
_cell_angle_gamma 90.00
_cell_formula_units_Z 8
_cell_length_a 51.547(10)
_cell_length_b 26.188(5)
_cell_length_c 19.705(4)
_cell_measurement_temperature 173(2)
_cell_volume 26600(9)
_computing_cell_refinement 'SMART V5.625 (Bruker, 2000)'
_computing_data_collection 'SMART V5.625 (Bruker, 2000)'
_computing_data_reduction 'SAINT V6.32 (Bruker, 2001)'
_computing_molecular_graphics 'X-Seed (Barbour, 2001)'
_computing_publication_material 'SHELXL-97 (Sheldrick, 1997)'
_computing_structure_refinement 'SHELXL-97 (Sheldrick, 1997)'
_computing_structure_solution 'SHELXS-97 (Sheldrick, 1997)'
_diffrn_ambient_temperature 173(2)
_diffrn_measured_fraction_theta_full 1.000
_diffrn_measured_fraction_theta_max 1.000
_diffrn_measurement_device_type 'SMART APEX CCD area-detector'
_diffrn_measurement_method '\w and \f scans'
_diffrn_radiation_monochromator graphite
_diffrn_radiation_source 'fine-focus sealed tube'
_diffrn_radiation_type MoK\a
_diffrn_radiation_wavelength 0.71073
_diffrn_reflns_av_R_equivalents 0.1948
_diffrn_reflns_av_sigmaI/netI 0.1971
_diffrn_reflns_limit_h_max 64
_diffrn_reflns_limit_h_min -58
_diffrn_reflns_limit_k_max 32
_diffrn_reflns_limit_k_min -32
_diffrn_reflns_limit_l_max 24
_diffrn_reflns_limit_l_min -19
_diffrn_reflns_number 101233
_diffrn_reflns_theta_full 26.37
_diffrn_reflns_theta_max 26.37
_diffrn_reflns_theta_min 1.35
_exptl_absorpt_coefficient_mu 0.676
_exptl_absorpt_correction_T_max 27.55
_exptl_absorpt_correction_T_min 1.55
_exptl_absorpt_correction_type multi-scan
_exptl_absorpt_process_details 'SADABS v2.03 (Bruker, 2003)'
_exptl_crystal_colour orange
_exptl_crystal_density_diffrn 1.236
_exptl_crystal_density_method 'not measured'
_exptl_crystal_description plate
_exptl_crystal_F_000 10264
_exptl_crystal_size_max .15
_exptl_crystal_size_mid .11
_exptl_crystal_size_min .07
_refine_diff_density_max 1.911
_refine_diff_density_min -0.760
_refine_diff_density_rms 0.227
_refine_ls_abs_structure_details 'Flack H D (1983), Acta Cryst. A39, 876-881'
_refine_ls_abs_structure_Flack -0.01(9)
_refine_ls_extinction_coef 0.0351(12)
_refine_ls_extinction_expression Fc^*^=kFc[1+0.001xFc^2^\l^3^/sin(2\q)]^-1/4^
_refine_ls_extinction_method SHELXL
_refine_ls_goodness_of_fit_ref 1.026
_refine_ls_hydrogen_treatment constr
_refine_ls_matrix_type full
_refine_ls_number_parameters 1397
_refine_ls_number_reflns 23377
_refine_ls_number_restraints 4
_refine_ls_restrained_S_all 1.027
_refine_ls_R_factor_all 0.1864
_refine_ls_R_factor_gt 0.1255
_refine_ls_shift/su_max 0.000
_refine_ls_shift/su_mean 0.000
_refine_ls_structure_factor_coef Fsqd
_refine_ls_weighting_details 'calc w=1/[\s^2^(Fo^2^)+(0.2000P)^2^+0.0000P] where P=(Fo^2^+2Fc^2^)/3'
_refine_ls_weighting_scheme calc
_refine_ls_wR_factor_gt 0.2832
_refine_ls_wR_factor_ref 0.3477
_reflns_number_gt 12681
_reflns_number_total 23377
_reflns_threshold_expression >2sigma(I)
_cod_data_source_file ic901681e_si_001_3.cif
_cod_data_source_block c:\users\Carolina\str7.cif
_cod_depositor_comments
;
The following automatic conversions were performed:

'_symmetry_cell_setting' value 'Orthorhombic' changed to
'orthorhombic' according to the built-in table from CIF Core
dictionary named 'cif_core.dic' version 2.4.1 from 2010-06-29.

Automatic conversion script
Id: cif_fix_values 1646 2011-03-28 12:23:43Z adriana 
;
_cod_original_formula_sum 'C127.50 H124.50 Co3 Cr2 N15.50 O4.50 P8'
_cod_database_code 4314532

loop_
_symmetry_equiv_pos_as_xyz
'x, y, z'
'-x, -y, z'
'-x+1/2, y, z+1/2'
'x+1/2, -y, z+1/2'
'x, y+1/2, z+1/2'
'-x, -y+1/2, z+1/2'
'-x+1/2, y+1/2, z+1'
'x+1/2, -y+1/2, z+1'

loop_
_atom_site_label
_atom_site_type_symbol
_atom_site_fract_x
_atom_site_fract_y
_atom_site_fract_z
_atom_site_U_iso_or_equiv
_atom_site_adp_type
_atom_site_occupancy
_atom_site_symmetry_multiplicity
_atom_site_calc_flag
_atom_site_refinement_flags
_atom_site_disorder_assembly
_atom_site_disorder_group
Co1 Co 0.10648(3) 0.05384(6) 0.23344(10) 0.0586(5) Uani 1 1 d . . .
Co3 Co 0.20275(3) 0.17523(6) 0.03413(10) 0.0600(5) Uani 1 1 d . . .
Co2 Co 0.11383(4) 0.30272(6) 0.19842(11) 0.0611(5) Uani 1 1 d . . .
Cr2 Cr 0.10448(4) 0.16224(7) 0.02267(12) 0.0606(6) Uani 1 1 d . . .
Cr1 Cr 0.18058(4) 0.17900(7) 0.28706(12) 0.0582(5) Uani 1 1 d . . .
P3 P 0.07460(7) 0.10872(12) 0.2648(2) 0.0619(9) Uani 1 1 d . . .
P7 P 0.24600(7) 0.17148(11) 0.0453(2) 0.0645(9) Uani 1 1 d . . .
P5 P 0.13260(8) 0.37028(12) 0.2464(2) 0.0724(11) Uani 1 1 d . . .
P1 P 0.12521(7) -0.01188(12) 0.1794(2) 0.0642(9) Uani 1 1 d . . .
P8 P 0.20869(8) 0.15795(12) -0.0753(2) 0.0646(9) Uani 1 1 d . . .
P2 P 0.10856(7) 0.00413(13) 0.3252(2) 0.0652(9) Uani 1 1 d . . .
P4 P 0.07972(7) 0.28081(12) 0.2687(2) 0.0646(9) Uani 1 1 d . . .
P6 P 0.09564(8) 0.36216(12) 0.1328(2) 0.0713(10) Uani 1 1 d . . .
N5 N 0.1439(3) 0.1637(4) 0.0193(6) 0.068(3) Uani 1 1 d . . .
N4 N 0.1064(2) 0.1125(4) 0.0998(6) 0.057(2) Uani 1 1 d . . .
C5 C 0.1670(3) 0.1673(4) 0.0223(7) 0.056(3) Uani 1 1 d . . .
N6 N 0.1065(2) 0.2204(4) 0.0910(7) 0.065(3) Uani 1 1 d . . .
C113 C 0.2022(3) 0.0913(5) -0.0946(7) 0.064(3) Uani 1 1 d . . .
N2 N 0.1909(2) 0.1761(4) 0.1882(8) 0.070(3) Uani 1 1 d . . .
C4 C 0.1053(2) 0.0888(5) 0.1510(8) 0.058(3) Uani 1 1 d . . .
N3 N 0.1541(2) 0.2326(4) 0.2614(6) 0.064(3) Uani 1 1 d . . .
C18 C 0.1677(3) 0.0436(4) 0.1241(8) 0.062(3) Uani 1 1 d . . .
H18 H 0.1615 0.0733 0.1464 0.074 Uiso 1 1 calc R . .
C6 C 0.1092(2) 0.2522(4) 0.1327(7) 0.051(3) Uani 1 1 d . . .
N8 N 0.2266(3) 0.2592(4) 0.3096(8) 0.080(4) Uani 1 1 d . . .
C10 C 0.1021(3) 0.2134(6) -0.0575(9) 0.071(4) Uani 1 1 d . . .
C11 C 0.1034(3) 0.1051(6) -0.0470(8) 0.069(4) Uani 1 1 d . . .
N1 N 0.1521(3) 0.1256(5) 0.2747(7) 0.076(4) Uani 1 1 d . . .
C1 C 0.1351(2) 0.0950(4) 0.2620(6) 0.049(3) Uani 1 1 d . . .
C100 C 0.2509(3) 0.1073(5) 0.1598(8) 0.069(4) Uani 1 1 d . . .
H100 H 0.2328 0.1113 0.1671 0.083 Uiso 1 1 calc R . .
C17 C 0.1531(3) -0.0023(5) 0.1297(8) 0.067(4) Uani 1 1 d . . .
C3 C 0.1376(3) 0.2604(4) 0.2385(8) 0.060(3) Uani 1 1 d . . .
C54 C 0.0720(3) 0.1345(5) 0.4020(8) 0.070(4) Uani 1 1 d . . .
H54 H 0.0861 0.1566 0.3920 0.084 Uiso 1 1 calc R . .
C2 C 0.1971(3) 0.1781(5) 0.1301(8) 0.058(3) Uani 1 1 d . . .
N7 N 0.2153(3) 0.0829(4) 0.3234(8) 0.077(3) Uani 1 1 d . . .
C23 C 0.1026(3) -0.0392(5) 0.1195(9) 0.072(4) Uani 1 1 d . . .
C7 C 0.2037(3) 0.1177(6) 0.3092(8) 0.068(4) Uani 1 1 d . . .
C29 C 0.0822(3) -0.0420(4) 0.3358(8) 0.065(3) Uani 1 1 d . . .
C93 C 0.2429(3) 0.1694(5) -0.0951(8) 0.069(4) Uani 1 1 d . . .
H93A H 0.2478 0.1497 -0.1360 0.083 Uiso 1 1 calc R . .
H93B H 0.2455 0.2061 -0.1050 0.083 Uiso 1 1 calc R . .
C43 C 0.0463(3) 0.0992(4) 0.2127(8) 0.065(4) Uani 1 1 d . . .
N13 N 0.2037(2) 0.2517(4) 0.0158(6) 0.067(3) Uani 1 1 d . . .
N11 N 0.1021(3) 0.0710(6) -0.0851(9) 0.094(4) Uani 1 1 d . . .
C99 C 0.2649(3) 0.0805(5) 0.2038(10) 0.080(4) Uani 1 1 d . . .
H99 H 0.2567 0.0662 0.2425 0.096 Uiso 1 1 calc R . .
N10 N 0.1008(3) 0.2408(5) -0.1033(9) 0.092(4) Uani 1 1 d . . .
C21 C 0.1866(3) -0.0416(5) 0.0579(9) 0.075(4) Uani 1 1 d . . .
H21 H 0.1930 -0.0703 0.0336 0.090 Uiso 1 1 calc R . .
C116 C 0.1904(3) -0.0090(6) -0.1248(8) 0.076(4) Uani 1 1 d . . .
H116 H 0.1863 -0.0433 -0.1363 0.091 Uiso 1 1 calc R . .
C87 C 0.0654(3) 0.3529(5) 0.0916(8) 0.068(4) Uani 1 1 d . . .
C48 C 0.0233(3) 0.1259(6) 0.2212(8) 0.074(4) Uani 1 1 d . . .
H48 H 0.0223 0.1515 0.2552 0.089 Uiso 1 1 calc R . .
C15 C 0.1338(3) -0.0620(5) 0.2378(9) 0.081(4) Uani 1 1 d . . .
H15A H 0.1202 -0.0887 0.2385 0.097 Uiso 1 1 calc R . .
H15B H 0.1504 -0.0781 0.2241 0.097 Uiso 1 1 calc R . .
C115 C 0.1704(3) 0.0242(5) -0.1050(8) 0.072(4) Uani 1 1 d . . .
H115 H 0.1533 0.0114 -0.0985 0.087 Uiso 1 1 calc R . .
C49 C 0.0612(3) 0.1069(5) 0.3506(8) 0.067(3) Uani 1 1 d . . .
N9 N 0.1707(3) 0.1906(5) 0.4491(8) 0.075(3) Uani 1 1 d . . .
C34 C 0.0595(3) -0.0359(5) 0.2965(9) 0.072(4) Uani 1 1 d . . .
H34 H 0.0582 -0.0088 0.2646 0.086 Uiso 1 1 calc R . .
C81 C 0.1168(3) 0.3766(6) 0.0656(10) 0.084(5) Uani 1 1 d . . .
C89 C 0.0340(3) 0.3003(5) 0.0293(9) 0.076(4) Uani 1 1 d . . .
H89 H 0.0292 0.2680 0.0113 0.091 Uiso 1 1 calc R . .
C69 C 0.1627(3) 0.3820(4) 0.2056(9) 0.073(4) Uani 1 1 d . . .
C20 C 0.1994(3) 0.0049(5) 0.0544(8) 0.074(4) Uani 1 1 d . . .
H20 H 0.2148 0.0080 0.0282 0.088 Uiso 1 1 calc R . .
C71 C 0.2004(4) 0.4359(6) 0.1823(12) 0.101(6) Uani 1 1 d . . .
H71 H 0.2092 0.4676 0.1871 0.122 Uiso 1 1 calc R . .
C95 C 0.2628(3) 0.1303(5) 0.1015(10) 0.078(5) Uani 1 1 d . . .
C74 C 0.1768(3) 0.3439(6) 0.1731(9) 0.077(4) Uani 1 1 d . . .
H74 H 0.1687 0.3116 0.1672 0.093 Uiso 1 1 calc R . .
C114 C 0.1754(3) 0.0742(5) -0.0951(8) 0.074(4) Uani 1 1 d . . .
H114 H 0.1616 0.0978 -0.0886 0.088 Uiso 1 1 calc R . .
C35 C 0.1140(3) 0.0299(5) 0.4090(7) 0.065(3) Uani 1 1 d . . .
C56 C 0.1082(3) 0.2633(5) 0.3897(8) 0.067(4) Uani 1 1 d . . .
H56 H 0.1231 0.2624 0.3611 0.080 Uiso 1 1 calc R . .
C42 C 0.0654(3) 0.2166(5) 0.2490(8) 0.068(4) Uani 1 1 d . . .
H42A H 0.0511 0.2095 0.2811 0.081 Uiso 1 1 calc R . .
H42B H 0.0581 0.2171 0.2026 0.081 Uiso 1 1 calc R . .
C62 C 0.0302(3) 0.3131(5) 0.2263(9) 0.073(4) Uani 1 1 d . . .
H62 H 0.0291 0.2825 0.2005 0.088 Uiso 1 1 calc R . .
C106 C 0.2557(3) 0.2495(6) 0.1345(9) 0.078(4) Uani 1 1 d . . .
H106 H 0.2470 0.2275 0.1655 0.094 Uiso 1 1 calc R . .
C41 C 0.0852(3) 0.1747(4) 0.2540(7) 0.059(3) Uani 1 1 d . . .
H41A H 0.0968 0.1830 0.2926 0.071 Uiso 1 1 calc R . .
H41B H 0.0960 0.1761 0.2124 0.071 Uiso 1 1 calc R . .
C73 C 0.2015(4) 0.3496(6) 0.1490(11) 0.091(5) Uani 1 1 d . . .
H73 H 0.2108 0.3215 0.1305 0.109 Uiso 1 1 calc R . .
C75 C 0.1417(3) 0.3659(5) 0.3331(10) 0.083(5) Uani 1 1 d . . .
C117 C 0.2149(3) 0.0065(5) -0.1280(9) 0.077(4) Uani 1 1 d . . .
H117 H 0.2282 -0.0165 -0.1411 0.092 Uiso 1 1 calc R . .
C118 C 0.2211(3) 0.0581(5) -0.1114(8) 0.070(4) Uani 1 1 d . . .
H118 H 0.2386 0.0691 -0.1123 0.084 Uiso 1 1 calc R . .
N12 N 0.0428(3) 0.1701(5) 0.0343(8) 0.085(4) Uani 1 1 d . . .
C22 C 0.1647(3) -0.0462(5) 0.0962(8) 0.071(4) Uani 1 1 d . . .
H22 H 0.1568 -0.0788 0.1011 0.085 Uiso 1 1 calc R . .
C67 C 0.0920(4) 0.4209(5) 0.1827(10) 0.089(5) Uani 1 1 d . . .
H67A H 0.0924 0.4507 0.1517 0.107 Uiso 1 1 calc R . .
H67B H 0.0748 0.4206 0.2053 0.107 Uiso 1 1 calc R . .
C33 C 0.0393(4) -0.0694(6) 0.3047(9) 0.086(5) Uani 1 1 d . . .
H33 H 0.0238 -0.0657 0.2790 0.103 Uiso 1 1 calc R . .
C45 C 0.0258(3) 0.0499(6) 0.1203(10) 0.085(5) Uani 1 1 d . . .
H45 H 0.0260 0.0231 0.0878 0.102 Uiso 1 1 calc R . .
C13 C 0.2093(3) 0.2924(6) -0.0014(10) 0.083(4) Uani 1 1 d . . .
C24 C 0.0995(3) -0.0177(5) 0.0568(11) 0.083(5) Uani 1 1 d . . .
H24 H 0.1103 0.0101 0.0442 0.100 Uiso 1 1 calc R . .
C82 C 0.1219(5) 0.3405(7) 0.0121(10) 0.102(6) Uani 1 1 d . . .
H82 H 0.1122 0.3098 0.0095 0.123 Uiso 1 1 calc R . .
C46 C 0.0042(3) 0.0799(6) 0.1308(10) 0.084(5) Uani 1 1 d . . .
H46 H -0.0103 0.0754 0.1016 0.100 Uiso 1 1 calc R . .
C66 C 0.0520(4) 0.3678(6) 0.3050(12) 0.099(6) Uani 1 1 d . . .
H66 H 0.0663 0.3742 0.3343 0.119 Uiso 1 1 calc R . .
C50 C 0.0399(3) 0.0764(6) 0.3644(9) 0.075(4) Uani 1 1 d . . .
H50 H 0.0318 0.0580 0.3285 0.090 Uiso 1 1 calc R . .
C47 C 0.0025(3) 0.1165(6) 0.1823(11) 0.090(5) Uani 1 1 d . . .
H47 H -0.0132 0.1345 0.1897 0.108 Uiso 1 1 calc R . .
C104 C 0.2771(4) 0.3298(6) 0.1100(11) 0.087(5) Uani 1 1 d . . .
H104 H 0.2843 0.3614 0.1246 0.104 Uiso 1 1 calc R . .
C30 C 0.0854(4) -0.0826(5) 0.3797(9) 0.082(4) Uani 1 1 d . . .
H30 H 0.1006 -0.0869 0.4062 0.099 Uiso 1 1 calc R . .
C61 C 0.0521(3) 0.3232(5) 0.2648(9) 0.076(4) Uani 1 1 d . . .
C38 C 0.1229(4) 0.0653(6) 0.5432(9) 0.091(5) Uani 1 1 d . . .
H38 H 0.1260 0.0784 0.5874 0.109 Uiso 1 1 calc R . .
C19 C 0.1898(3) 0.0467(5) 0.0889(8) 0.070(4) Uani 1 1 d . . .
H19 H 0.1991 0.0781 0.0876 0.084 Uiso 1 1 calc R . .
C52 C 0.0434(4) 0.0986(7) 0.4821(9) 0.090(5) Uani 1 1 d . . .
H52 H 0.0382 0.0931 0.5278 0.109 Uiso 1 1 calc R . .
C77 C 0.1703(4) 0.3295(6) 0.4195(9) 0.091(5) Uani 1 1 d . . .
H77 H 0.1846 0.3082 0.4303 0.110 Uiso 1 1 calc R . .
C96 C 0.2895(3) 0.1250(6) 0.0948(11) 0.087(5) Uani 1 1 d . . .
H96 H 0.2983 0.1419 0.0589 0.105 Uiso 1 1 calc R . .
C103 C 0.2788(3) 0.3147(6) 0.0431(15) 0.108(8) Uani 1 1 d . . .
H103 H 0.2855 0.3380 0.0105 0.130 Uiso 1 1 calc R . .
C94 C 0.2598(3) 0.1540(5) -0.0369(8) 0.064(3) Uani 1 1 d . . .
H94A H 0.2770 0.1705 -0.0420 0.077 Uiso 1 1 calc R . .
H94B H 0.2625 0.1165 -0.0383 0.077 Uiso 1 1 calc R . .
C9 C 0.1738(3) 0.1865(5) 0.3899(10) 0.068(4) Uani 1 1 d . . .
C84 C 0.1528(4) 0.3951(12) -0.0351(15) 0.120(9) Uani 1 1 d . . .
H84 H 0.1635 0.4025 -0.0731 0.144 Uiso 1 1 calc R . .
C36 C 0.0950(3) 0.0206(5) 0.4609(8) 0.073(4) Uani 1 1 d . . .
H36 H 0.0793 0.0032 0.4513 0.088 Uiso 1 1 calc R . .
C76 C 0.1630(3) 0.3378(5) 0.3523(9) 0.078(4) Uani 1 1 d . . .
H76 H 0.1734 0.3232 0.3175 0.094 Uiso 1 1 calc R . .
C88 C 0.0569(3) 0.3049(5) 0.0679(8) 0.074(4) Uani 1 1 d . . .
H88 H 0.0668 0.2752 0.0781 0.089 Uiso 1 1 calc R . .
C44 C 0.0475(3) 0.0614(5) 0.1605(8) 0.067(4) Uani 1 1 d . . .
H44 H 0.0634 0.0438 0.1528 0.081 Uiso 1 1 calc R . .
C98 C 0.2913(3) 0.0730(5) 0.1945(10) 0.082(4) Uani 1 1 d . . .
H98 H 0.3008 0.0526 0.2256 0.099 Uiso 1 1 calc R . .
C59 C 0.0661(4) 0.2674(10) 0.4716(10) 0.111(7) Uani 1 1 d . . .
H59 H 0.0515 0.2696 0.5008 0.133 Uiso 1 1 calc R . .
C12 C 0.0662(3) 0.1649(4) 0.0275(8) 0.069(4) Uani 1 1 d . . .
C58 C 0.0893(3) 0.2581(6) 0.4997(8) 0.077(4) Uani 1 1 d . . .
H58 H 0.0910 0.2534 0.5473 0.093 Uiso 1 1 calc R . .
C109 C 0.1634(5) 0.2593(7) -0.1792(11) 0.117(8) Uani 1 1 d . . .
H109 H 0.1509 0.2849 -0.1690 0.140 Uiso 1 1 calc R . .
C72 C 0.2126(4) 0.3987(6) 0.1526(13) 0.110(7) Uani 1 1 d . . .
H72 H 0.2292 0.4047 0.1331 0.131 Uiso 1 1 calc R . .
C37 C 0.1007(4) 0.0385(5) 0.5267(10) 0.090(5) Uani 1 1 d . . .
H37 H 0.0886 0.0317 0.5618 0.108 Uiso 1 1 calc R . .
C97 C 0.3035(4) 0.0950(7) 0.1407(10) 0.088(5) Uani 1 1 d . . .
H97 H 0.3216 0.0900 0.1343 0.106 Uiso 1 1 calc R . .
C112 C 0.2007(4) 0.1906(6) -0.2067(9) 0.090(5) Uani 1 1 d . . .
H112 H 0.2151 0.1692 -0.2162 0.108 Uiso 1 1 calc R . .
C83 C 0.1409(5) 0.3504(8) -0.0352(11) 0.106(7) Uani 1 1 d . . .
H83 H 0.1455 0.3252 -0.0678 0.128 Uiso 1 1 calc R . .
C40 C 0.1343(3) 0.0583(6) 0.4251(9) 0.081(4) Uani 1 1 d . . .
H40 H 0.1451 0.0699 0.3892 0.097 Uiso 1 1 calc R . .
C70 C 0.1754(4) 0.4320(6) 0.2073(12) 0.099(6) Uani 1 1 d . . .
H70 H 0.1667 0.4610 0.2250 0.118 Uiso 1 1 calc R . .
C65 C 0.0316(4) 0.4028(7) 0.3034(15) 0.119(8) Uani 1 1 d . . .
H65 H 0.0319 0.4330 0.3299 0.142 Uiso 1 1 calc R . .
C14 C 0.2152(5) 0.3469(7) -0.0206(16) 0.135(10) Uani 1 1 d . . .
H14A H 0.2022 0.3695 0.0000 0.203 Uiso 1 1 calc R . .
H14B H 0.2146 0.3504 -0.0701 0.203 Uiso 1 1 calc R . .
H14C H 0.2325 0.3562 -0.0041 0.203 Uiso 1 1 calc R . .
C55 C 0.0835(3) 0.2725(6) 0.3611(9) 0.077(4) Uani 1 1 d . . .
C101 C 0.2596(3) 0.2340(6) 0.0662(9) 0.081(4) Uani 1 1 d . . .
C16 C 0.1367(3) -0.0360(6) 0.3127(9) 0.085(5) Uani 1 1 d . . .
H16A H 0.1528 -0.0153 0.3151 0.102 Uiso 1 1 calc R . .
H16B H 0.1375 -0.0627 0.3482 0.102 Uiso 1 1 calc R . .
C64 C 0.0118(4) 0.3919(7) 0.2631(14) 0.106(7) Uani 1 1 d . . .
H64 H -0.0019 0.4161 0.2599 0.127 Uiso 1 1 calc R . .
C53 C 0.0633(4) 0.1315(7) 0.4682(9) 0.084(4) Uani 1 1 d . . .
H53 H 0.0709 0.1517 0.5030 0.101 Uiso 1 1 calc R . .
C80 C 0.1269(4) 0.3885(6) 0.3871(11) 0.097(6) Uani 1 1 d . . .
H80 H 0.1121 0.4087 0.3772 0.116 Uiso 1 1 calc R . .
C57 C 0.1110(3) 0.2557(6) 0.4579(8) 0.074(4) Uani 1 1 d . . .
H57 H 0.1276 0.2488 0.4766 0.088 Uiso 1 1 calc R . .
C102 C 0.2710(3) 0.2663(6) 0.0216(11) 0.081(4) Uani 1 1 d . . .
H102 H 0.2736 0.2561 -0.0242 0.097 Uiso 1 1 calc R . .
C78 C 0.1567(4) 0.3522(7) 0.4680(12) 0.100(6) Uani 1 1 d . . .
H78 H 0.1624 0.3488 0.5136 0.120 Uiso 1 1 calc R . .
C79 C 0.1346(4) 0.3804(7) 0.4550(11) 0.101(6) Uani 1 1 d . . .
H79 H 0.1247 0.3942 0.4913 0.122 Uiso 1 1 calc R . .
C31 C 0.0644(4) -0.1176(7) 0.3830(10) 0.096(6) Uani 1 1 d . . .
H31 H 0.0661 -0.1481 0.4085 0.115 Uiso 1 1 calc R . .
C8 C 0.2097(3) 0.2302(5) 0.3012(8) 0.070(4) Uani 1 1 d . . .
C111 C 0.1893(4) 0.2160(8) -0.2600(10) 0.106(6) Uani 1 1 d . . .
H111 H 0.1933 0.2085 -0.3060 0.127 Uiso 1 1 calc R . .
C90 C 0.0186(4) 0.3421(7) 0.0176(11) 0.096(5) Uani 1 1 d . . .
H90 H 0.0021 0.3383 -0.0038 0.115 Uiso 1 1 calc R . .
C110 C 0.1713(4) 0.2536(7) -0.2417(10) 0.100(6) Uani 1 1 d . . .
H110 H 0.1647 0.2756 -0.2758 0.120 Uiso 1 1 calc R . .
C25 C 0.0809(4) -0.0349(7) 0.0106(10) 0.091(5) Uani 1 1 d . . .
H25 H 0.0789 -0.0191 -0.0325 0.109 Uiso 1 1 calc R . .
C108 C 0.1733(4) 0.2273(6) -0.1254(9) 0.084(4) Uani 1 1 d . . .
H108 H 0.1664 0.2296 -0.0809 0.101 Uiso 1 1 calc R . .
C85 C 0.1512(5) 0.4325(10) 0.0152(19) 0.135(11) Uani 1 1 d . . .
H85 H 0.1613 0.4629 0.0140 0.162 Uiso 1 1 calc R . .
C86 C 0.1350(5) 0.4228(7) 0.0633(16) 0.129(9) Uani 1 1 d . . .
H86 H 0.1343 0.4461 0.1003 0.155 Uiso 1 1 calc R . .
C91 C 0.0274(4) 0.3905(6) 0.0377(10) 0.096(5) Uani 1 1 d . . .
H91 H 0.0172 0.4197 0.0273 0.115 Uiso 1 1 calc R . .
C63 C 0.0098(3) 0.3478(7) 0.2254(13) 0.104(6) Uani 1 1 d . . .
H63 H -0.0053 0.3411 0.1992 0.125 Uiso 1 1 calc R . .
C68 C 0.1131(3) 0.4271(6) 0.2365(11) 0.089(5) Uani 1 1 d . . .
H68A H 0.1049 0.4356 0.2805 0.106 Uiso 1 1 calc R . .
H68B H 0.1245 0.4559 0.2236 0.106 Uiso 1 1 calc R . .
C27 C 0.0669(4) -0.0985(9) 0.0884(16) 0.117(8) Uani 1 1 d . . .
H27 H 0.0558 -0.1262 0.0998 0.140 Uiso 1 1 calc R . .
C26 C 0.0660(4) -0.0746(8) 0.0291(15) 0.108(6) Uani 1 1 d . . .
H26 H 0.0538 -0.0866 -0.0031 0.129 Uiso 1 1 calc R . .
C32 C 0.0419(4) -0.1078(8) 0.3499(12) 0.099(6) Uani 1 1 d . . .
H32 H 0.0273 -0.1288 0.3590 0.119 Uiso 1 1 calc R . .
C107 C 0.1923(3) 0.1946(5) -0.1393(9) 0.077(4) Uani 1 1 d . . .
C28 C 0.0865(4) -0.0782(6) 0.1345(11) 0.090(5) Uani 1 1 d . . .
H28 H 0.0880 -0.0935 0.1781 0.108 Uiso 1 1 calc R . .
C92 C 0.0501(4) 0.3965(6) 0.0715(11) 0.094(5) Uani 1 1 d . . .
H92 H 0.0561 0.4299 0.0821 0.112 Uiso 1 1 calc R . .
C105 C 0.2645(3) 0.2970(6) 0.1560(11) 0.096(6) Uani 1 1 d . . .
H105 H 0.2620 0.3073 0.2018 0.115 Uiso 1 1 calc R . .
C51 C 0.0303(3) 0.0724(6) 0.4281(9) 0.082(4) Uani 1 1 d . . .
H51 H 0.0153 0.0525 0.4369 0.099 Uiso 1 1 calc R . .
C39 C 0.1406(4) 0.0718(8) 0.4886(9) 0.094(5) Uani 1 1 d . . .
H39 H 0.1573 0.0860 0.4973 0.113 Uiso 1 1 calc R . .
C60 C 0.0621(4) 0.2738(7) 0.4026(9) 0.087(5) Uani 1 1 d . . .
H60 H 0.0452 0.2788 0.3847 0.104 Uiso 1 1 calc R . .
O1M O 0.1603(3) 0.2308(5) 0.5824(7) 0.100(4) Uiso 1 1 d . . .
H1M H 0.1749 0.2174 0.5750 0.121 Uiso 1 1 calc R . .
C1M C 0.1427(4) 0.1934(8) 0.6007(12) 0.100(5) Uiso 1 1 d . . .
H1M1 H 0.1508 0.1597 0.5961 0.150 Uiso 1 1 calc R . .
H1M2 H 0.1275 0.1953 0.5710 0.150 Uiso 1 1 calc R . .
H1M3 H 0.1373 0.1987 0.6479 0.150 Uiso 1 1 calc R . .
O2M O 0.0752(3) 0.5035(6) 0.3263(10) 0.125(5) Uiso 1 1 d . . .
H2M H 0.0911 0.4963 0.3245 0.150 Uiso 1 1 calc R . .
C2M C 0.0692(6) 0.5256(13) 0.2773(19) 0.158(10) Uiso 1 1 d . . .
H2M1 H 0.0711 0.5624 0.2850 0.237 Uiso 1 1 calc R . .
H2M2 H 0.0511 0.5178 0.2662 0.237 Uiso 1 1 calc R . .
H2M3 H 0.0804 0.5151 0.2396 0.237 Uiso 1 1 calc R . .
N2A N 0.1373(3) 0.0513(6) 0.7215(9) 0.096(4) Uiso 1 1 d . . .
O4M O 0.2416(3) 0.3434(5) -0.1721(8) 0.106(4) Uiso 1 1 d . . .
H4M H 0.2364 0.3293 -0.1363 0.127 Uiso 1 1 calc R . .
C2A C 0.1334(3) 0.0889(6) 0.7480(9) 0.078(4) Uiso 1 1 d . . .
C1A C 0.0149(4) -0.2464(7) 0.3494(11) 0.092(5) Uiso 1 1 d . . .
O5M O 0.0930(4) 0.2487(7) -0.2441(10) 0.068(5) Uiso 0.50 1 d P . .
H5M H 0.0790 0.2418 -0.2241 0.082 Uiso 0.50 1 calc PR . .
C4M C 0.2602(4) 0.3762(8) -0.1574(12) 0.104(6) Uiso 1 1 d . . .
H4M1 H 0.2595 0.3848 -0.1091 0.156 Uiso 1 1 calc R . .
H4M2 H 0.2580 0.4073 -0.1845 0.156 Uiso 1 1 calc R . .
H4M3 H 0.2771 0.3608 -0.1679 0.156 Uiso 1 1 calc R . .
C2B C 0.1297(4) 0.1353(7) 0.7814(11) 0.099(5) Uiso 1 1 d . . .
H2B1 H 0.1465 0.1514 0.7898 0.149 Uiso 1 1 calc R . .
H2B2 H 0.1209 0.1292 0.8247 0.149 Uiso 1 1 calc R . .
H2B3 H 0.1190 0.1578 0.7531 0.149 Uiso 1 1 calc R . .
N3A N 0.2618(5) -0.0368(11) 0.0022(14) 0.095(5) Uiso 0.50 1 d PD A -1
O3M O 0.0251(5) 0.5191(10) 0.3900(15) 0.104(7) Uiso 0.50 1 d P . .
H3M H 0.0108 0.5035 0.3921 0.125 Uiso 0.50 1 calc PR . .
N1A N 0.0001(4) -0.2199(7) 0.3363(12) 0.124(6) Uiso 1 1 d . . .
C1B C 0.0360(5) -0.2822(10) 0.3642(16) 0.141(9) Uiso 1 1 d . . .
H1B1 H 0.0414 -0.2991 0.3221 0.212 Uiso 1 1 calc R . .
H1B2 H 0.0299 -0.3079 0.3966 0.212 Uiso 1 1 calc R . .
H1B3 H 0.0507 -0.2636 0.3837 0.212 Uiso 1 1 calc R . .
C3B C 0.2920(7) -0.0195(14) -0.1025(16) 0.095(5) Uiso 0.50 1 d PD A -1
H3B1 H 0.3006 -0.0518 -0.1138 0.142 Uiso 0.50 1 calc PR A -1
H3B2 H 0.3049 0.0076 -0.0982 0.142 Uiso 0.50 1 calc PR A -1
H3B3 H 0.2796 -0.0107 -0.1384 0.142 Uiso 0.50 1 calc PR A -1
C5M C 0.0932(7) 0.2965(13) -0.261(2) 0.093(10) Uiso 0.50 1 d P . .
H5M1 H 0.1009 0.3164 -0.2236 0.139 Uiso 0.50 1 calc PR . .
H5M2 H 0.0754 0.3081 -0.2685 0.139 Uiso 0.50 1 calc PR . .
H5M3 H 0.1035 0.3012 -0.3019 0.139 Uiso 0.50 1 calc PR . .
C3M C 0.0249(9) 0.5573(16) 0.433(2) 0.108(12) Uiso 0.50 1 d P . .
H3M1 H 0.0427 0.5644 0.4478 0.161 Uiso 0.50 1 calc PR . .
H3M2 H 0.0142 0.5484 0.4723 0.161 Uiso 0.50 1 calc PR . .
H3M3 H 0.0177 0.5876 0.4107 0.161 Uiso 0.50 1 calc PR . .
O6M O 0.2164(10) 0.4644(17) 0.730(2) 0.168(14) Uiso 0.50 1 d P B -2
H6M H 0.2115 0.4899 0.7078 0.202 Uiso 0.50 1 calc PR B -2
C3A C 0.2779(6) -0.0253(14) -0.0374(15) 0.095(5) Uiso 0.50 1 d PD A -1
C6M C 0.2224(8) 0.4793(15) 0.797(2) 0.101(11) Uiso 0.50 1 d P B -2
H6M1 H 0.2363 0.5048 0.7957 0.151 Uiso 0.50 1 calc PR B -2
H6M2 H 0.2281 0.4495 0.8227 0.151 Uiso 0.50 1 calc PR B -2
H6M3 H 0.2070 0.4941 0.8180 0.151 Uiso 0.50 1 calc PR B -2

loop_
_atom_site_aniso_label
_atom_site_aniso_U_11
_atom_site_aniso_U_22
_atom_site_aniso_U_33
_atom_site_aniso_U_23
_atom_site_aniso_U_13
_atom_site_aniso_U_12
Co1 0.0608(11) 0.0500(8) 0.0651(11) -0.0022(7) -0.0001(8) 0.0011(7)
Co3 0.0598(11) 0.0520(8) 0.0683(12) -0.0058(8) 0.0040(9) 0.0011(7)
Co2 0.0646(11) 0.0459(8) 0.0729(12) -0.0044(7) -0.0061(9) 0.0064(7)
Cr2 0.0674(13) 0.0538(10) 0.0608(13) -0.0027(9) -0.0059(10) -0.0001(9)
Cr1 0.0597(12) 0.0528(10) 0.0620(13) -0.0068(9) -0.0027(10) 0.0066(9)
P3 0.060(2) 0.0546(16) 0.071(2) -0.0025(14) 0.0002(16) 0.0027(14)
P7 0.062(2) 0.0501(15) 0.082(3) -0.0084(15) 0.0013(18) 0.0016(14)
P5 0.071(2) 0.0456(15) 0.100(3) -0.0136(16) -0.014(2) 0.0080(15)
P1 0.073(2) 0.0480(15) 0.071(2) -0.0001(14) 0.0064(18) 0.0031(14)
P8 0.070(2) 0.0558(17) 0.068(2) 0.0002(15) 0.0071(17) -0.0002(15)
P2 0.066(2) 0.0558(17) 0.074(2) 0.0041(15) -0.0010(17) -0.0012(15)
P4 0.067(2) 0.0574(17) 0.070(2) -0.0071(15) -0.0052(18) 0.0124(15)
P6 0.073(3) 0.0514(17) 0.089(3) 0.0023(17) -0.003(2) 0.0088(16)
N5 0.109(11) 0.043(5) 0.052(7) 0.000(4) 0.000(6) 0.004(5)
N4 0.057(6) 0.049(5) 0.066(7) -0.010(5) -0.004(5) -0.001(4)
C5 0.055(8) 0.054(6) 0.057(8) 0.006(5) -0.008(6) -0.006(5)
N6 0.051(6) 0.058(6) 0.086(9) 0.009(6) -0.003(6) 0.008(5)
C113 0.079(10) 0.056(6) 0.057(8) -0.007(5) 0.019(7) 0.005(6)
N2 0.057(7) 0.049(5) 0.105(11) -0.020(6) -0.014(7) 0.006(4)
C4 0.050(7) 0.055(6) 0.070(9) -0.011(6) -0.011(6) 0.005(5)
N3 0.066(7) 0.065(6) 0.061(7) -0.016(5) 0.000(5) -0.003(5)
C18 0.063(8) 0.048(6) 0.075(9) -0.007(5) 0.005(7) -0.002(5)
C6 0.043(7) 0.048(6) 0.064(8) 0.011(6) 0.002(5) 0.008(5)
N8 0.093(9) 0.054(6) 0.093(10) -0.006(6) -0.018(7) 0.010(6)
C10 0.053(8) 0.066(8) 0.093(12) -0.007(8) 0.000(7) -0.007(6)
C11 0.065(9) 0.070(8) 0.070(10) 0.004(7) -0.007(7) 0.005(6)
N1 0.084(9) 0.071(7) 0.073(8) 0.000(6) 0.007(7) 0.037(7)
C1 0.051(7) 0.044(5) 0.053(7) -0.006(5) 0.000(5) 0.004(5)
C100 0.070(9) 0.055(6) 0.084(10) -0.008(6) -0.012(8) 0.006(6)
C17 0.087(10) 0.048(6) 0.067(9) -0.004(6) -0.001(7) -0.008(6)
C3 0.068(8) 0.043(5) 0.069(8) -0.019(5) 0.008(7) 0.005(5)
C54 0.083(10) 0.058(7) 0.069(10) 0.009(6) -0.005(7) 0.006(6)
C2 0.052(7) 0.064(7) 0.059(9) -0.006(6) 0.002(6) 0.000(5)
N7 0.071(8) 0.056(6) 0.104(10) -0.014(6) 0.002(7) 0.008(6)
C23 0.075(9) 0.040(6) 0.102(12) -0.007(7) 0.006(8) 0.000(6)
C7 0.072(9) 0.069(8) 0.062(9) 0.001(6) -0.003(7) -0.012(7)
C29 0.062(8) 0.048(6) 0.085(10) 0.010(6) -0.003(7) 0.003(5)
C93 0.081(10) 0.068(7) 0.059(9) -0.007(6) 0.002(7) 0.005(7)
C43 0.051(7) 0.052(6) 0.093(11) -0.007(6) 0.012(6) -0.005(5)
N13 0.074(8) 0.060(6) 0.065(8) -0.005(5) -0.003(6) 0.003(5)
N11 0.107(11) 0.080(8) 0.096(12) -0.020(8) -0.019(8) -0.006(7)
C99 0.067(10) 0.062(7) 0.112(13) -0.002(8) -0.008(9) 0.004(7)
N10 0.103(11) 0.072(7) 0.101(11) 0.030(8) -0.024(9) -0.009(7)
C21 0.095(11) 0.041(6) 0.089(11) -0.003(6) -0.003(9) -0.004(6)
C116 0.084(11) 0.071(8) 0.073(10) -0.018(7) -0.001(8) -0.014(8)
C87 0.069(9) 0.066(7) 0.070(9) 0.004(6) -0.007(7) 0.013(6)
C48 0.070(9) 0.087(9) 0.066(10) 0.005(7) -0.003(7) 0.013(7)
C15 0.095(11) 0.061(7) 0.085(11) -0.003(7) 0.019(9) 0.000(7)
C115 0.068(9) 0.073(8) 0.077(10) -0.015(7) 0.005(7) -0.017(7)
C49 0.056(8) 0.072(8) 0.074(9) 0.003(7) 0.011(7) 0.015(6)
N9 0.081(9) 0.075(7) 0.070(9) -0.026(6) -0.015(6) 0.012(6)
C34 0.048(8) 0.059(7) 0.109(12) -0.003(7) 0.001(7) -0.010(6)
C81 0.078(10) 0.067(8) 0.106(13) 0.013(8) -0.002(9) 0.007(7)
C89 0.076(10) 0.070(8) 0.083(11) -0.018(7) -0.011(8) 0.002(7)
C69 0.066(8) 0.036(5) 0.118(13) 0.003(6) -0.018(8) 0.005(5)
C20 0.088(11) 0.059(7) 0.074(10) -0.002(6) 0.012(8) 0.000(7)
C71 0.081(12) 0.065(9) 0.16(2) -0.008(10) 0.017(12) -0.020(8)
C95 0.052(8) 0.054(7) 0.127(15) -0.022(8) 0.000(8) 0.000(6)
C74 0.082(11) 0.060(7) 0.088(11) 0.002(7) 0.003(8) -0.003(7)
C114 0.101(12) 0.063(7) 0.057(9) -0.007(6) 0.016(7) -0.003(7)
C35 0.071(9) 0.065(7) 0.059(8) 0.004(6) -0.002(7) -0.001(6)
C56 0.079(10) 0.064(7) 0.058(9) -0.004(6) -0.004(7) 0.010(6)
C42 0.077(9) 0.056(6) 0.070(10) -0.004(6) 0.002(7) -0.005(6)
C62 0.065(9) 0.067(7) 0.088(11) -0.003(7) -0.005(8) 0.012(6)
C106 0.075(10) 0.071(8) 0.090(12) -0.027(8) -0.001(8) -0.004(7)
C41 0.062(8) 0.052(6) 0.064(8) -0.002(5) 0.009(6) 0.003(5)
C73 0.087(12) 0.075(9) 0.111(15) -0.010(9) 0.023(10) -0.015(8)
C75 0.063(9) 0.064(8) 0.121(15) -0.027(8) -0.019(9) 0.005(7)
C117 0.075(10) 0.061(7) 0.094(12) -0.011(7) -0.017(8) 0.008(7)
C118 0.084(10) 0.056(7) 0.070(9) 0.002(6) -0.002(7) -0.010(6)
N12 0.107(11) 0.079(8) 0.070(9) 0.006(6) -0.015(8) 0.002(7)
C22 0.079(10) 0.048(6) 0.087(11) -0.008(6) 0.010(8) 0.015(6)
C67 0.093(12) 0.059(7) 0.115(14) 0.009(8) -0.027(10) 0.024(7)
C33 0.088(11) 0.091(10) 0.077(11) 0.009(8) -0.003(8) -0.021(9)
C45 0.063(10) 0.091(10) 0.101(13) 0.015(9) -0.011(8) -0.014(8)
C13 0.085(11) 0.066(9) 0.098(13) -0.006(8) 0.006(9) -0.004(7)
C24 0.075(10) 0.047(6) 0.127(16) -0.021(8) -0.017(9) 0.005(6)
C82 0.152(18) 0.073(9) 0.082(13) 0.019(8) 0.005(12) 0.024(10)
C46 0.046(8) 0.093(10) 0.112(14) 0.004(10) -0.017(8) -0.006(7)
C66 0.094(13) 0.080(10) 0.123(16) -0.034(10) -0.005(11) 0.021(9)
C50 0.063(9) 0.073(8) 0.090(12) 0.015(7) 0.001(8) -0.002(7)
C47 0.049(8) 0.076(9) 0.144(18) 0.014(10) -0.006(9) -0.005(7)
C104 0.088(12) 0.072(9) 0.100(13) -0.028(9) -0.001(10) -0.011(8)
C30 0.103(13) 0.066(8) 0.078(11) 0.008(7) -0.017(9) -0.006(8)
C61 0.066(9) 0.062(7) 0.100(12) -0.018(7) 0.003(8) 0.017(6)
C38 0.147(17) 0.061(8) 0.066(10) -0.008(7) -0.014(10) 0.002(9)
C19 0.063(9) 0.064(7) 0.083(10) -0.005(7) 0.008(7) 0.006(6)
C52 0.108(14) 0.106(12) 0.057(10) 0.004(8) -0.007(9) 0.024(11)
C77 0.127(15) 0.071(9) 0.076(11) -0.031(8) -0.029(10) 0.018(9)
C96 0.051(9) 0.086(10) 0.125(16) -0.004(10) 0.012(9) -0.005(7)
C103 0.070(11) 0.062(8) 0.19(3) -0.022(12) 0.014(12) -0.009(7)
C94 0.046(7) 0.075(8) 0.072(9) 0.005(6) 0.009(6) -0.003(6)
C9 0.057(8) 0.047(6) 0.099(13) -0.010(7) -0.010(8) 0.004(5)
C84 0.087(14) 0.14(2) 0.13(2) 0.077(18) 0.020(13) 0.018(14)
C36 0.084(11) 0.073(8) 0.063(9) -0.008(7) 0.003(7) 0.015(7)
C76 0.092(11) 0.049(6) 0.093(12) -0.025(7) -0.001(9) 0.015(7)
C88 0.094(11) 0.061(7) 0.066(9) 0.009(6) -0.022(8) 0.006(7)
C44 0.042(7) 0.076(8) 0.084(10) -0.009(7) -0.008(6) -0.016(6)
C98 0.081(11) 0.061(7) 0.105(13) -0.001(8) -0.002(10) 0.018(7)
C59 0.091(14) 0.17(2) 0.067(12) -0.032(12) -0.004(10) 0.030(13)
C12 0.082(10) 0.045(6) 0.078(10) 0.005(6) -0.015(8) -0.001(6)
C58 0.069(10) 0.104(11) 0.059(9) -0.007(8) 0.012(7) 0.001(8)
C109 0.18(2) 0.082(11) 0.092(15) -0.004(9) -0.040(14) 0.052(12)
C72 0.099(13) 0.060(8) 0.17(2) -0.042(11) 0.024(13) -0.025(9)
C37 0.134(15) 0.053(7) 0.083(11) -0.002(7) -0.018(11) 0.014(8)
C97 0.075(11) 0.089(10) 0.101(14) 0.007(9) -0.006(9) -0.018(9)
C112 0.121(14) 0.081(9) 0.068(10) 0.010(8) 0.033(10) 0.023(9)
C83 0.128(17) 0.107(14) 0.084(14) 0.039(11) 0.030(12) 0.039(13)
C40 0.086(11) 0.077(9) 0.079(11) -0.001(7) 0.007(8) -0.036(8)
C70 0.109(14) 0.051(7) 0.136(17) -0.025(9) -0.012(12) -0.003(8)
C65 0.100(15) 0.068(9) 0.19(2) -0.036(12) 0.011(15) 0.032(9)
C14 0.14(2) 0.065(10) 0.20(3) 0.065(13) 0.018(18) 0.022(11)
C55 0.070(10) 0.074(8) 0.086(11) -0.009(7) -0.007(8) 0.018(7)
C101 0.086(11) 0.076(9) 0.080(11) -0.013(8) -0.004(9) -0.003(8)
C16 0.090(12) 0.070(8) 0.095(12) 0.009(8) -0.016(9) 0.022(8)
C64 0.068(11) 0.077(10) 0.17(2) -0.012(11) -0.007(12) 0.014(8)
C53 0.090(12) 0.096(11) 0.067(11) 0.002(8) 0.002(9) 0.012(9)
C80 0.093(12) 0.077(10) 0.120(16) -0.048(10) -0.005(11) 0.023(8)
C57 0.064(9) 0.098(10) 0.059(9) -0.022(7) 0.000(7) 0.003(7)
C102 0.065(9) 0.068(8) 0.110(13) -0.013(8) 0.011(9) -0.004(7)
C78 0.092(13) 0.094(11) 0.113(16) -0.030(11) -0.023(11) -0.004(10)
C79 0.111(15) 0.089(11) 0.104(15) -0.052(10) -0.029(11) 0.023(10)
C31 0.108(14) 0.079(10) 0.100(14) 0.032(9) -0.015(11) -0.035(9)
C8 0.097(11) 0.055(7) 0.058(8) -0.015(6) -0.005(7) 0.018(7)
C111 0.127(16) 0.132(15) 0.059(11) 0.005(10) 0.011(11) 0.017(13)
C90 0.094(13) 0.095(11) 0.099(14) -0.008(9) -0.029(11) 0.026(9)
C110 0.137(17) 0.093(11) 0.071(12) 0.000(9) -0.008(11) 0.017(11)
C25 0.100(13) 0.087(10) 0.085(12) -0.025(9) -0.026(10) 0.010(10)
C108 0.103(13) 0.078(9) 0.072(11) 0.003(7) -0.011(9) 0.003(9)
C85 0.117(18) 0.106(16) 0.18(3) 0.08(2) -0.034(18) -0.030(14)
C86 0.15(2) 0.057(9) 0.18(3) 0.033(12) -0.003(19) -0.016(11)
C91 0.106(14) 0.078(10) 0.105(14) 0.006(9) -0.028(11) 0.026(9)
C63 0.053(9) 0.110(13) 0.15(2) 0.001(12) 0.010(10) 0.015(9)
C68 0.088(11) 0.060(8) 0.118(15) -0.015(8) -0.017(11) 0.009(7)
C27 0.086(14) 0.103(14) 0.16(2) -0.048(16) 0.015(14) -0.008(11)
C26 0.092(14) 0.088(12) 0.14(2) -0.019(13) 0.002(14) 0.004(10)
C32 0.070(11) 0.116(14) 0.112(16) 0.022(12) 0.000(10) -0.018(10)
C107 0.098(12) 0.052(7) 0.080(11) -0.007(6) -0.004(9) 0.006(7)
C28 0.088(12) 0.078(9) 0.105(14) -0.016(9) 0.013(10) -0.008(8)
C92 0.091(12) 0.063(8) 0.126(16) 0.013(9) -0.021(11) 0.027(8)
C105 0.088(12) 0.081(10) 0.118(16) -0.043(10) 0.010(10) -0.014(8)
C51 0.089(11) 0.086(10) 0.072(11) 0.004(8) 0.019(9) 0.012(8)
C39 0.102(14) 0.117(13) 0.064(11) 0.014(9) 0.003(9) -0.016(11)
C60 0.080(11) 0.122(13) 0.060(10) 0.004(8) 0.009(8) 0.010(9)

loop_
_atom_type_symbol
_atom_type_description
_atom_type_scat_dispersion_real
_atom_type_scat_dispersion_imag
_atom_type_scat_source
C C 0.0033 0.0016 'International Tables Vol C Tables 4.2.6.8 and 6.1.1.4'
H H 0.0000 0.0000 'International Tables Vol C Tables 4.2.6.8 and 6.1.1.4'
N N 0.0061 0.0033 'International Tables Vol C Tables 4.2.6.8 and 6.1.1.4'
P P 0.1023 0.0942 'International Tables Vol C Tables 4.2.6.8 and 6.1.1.4'
Cr Cr 0.3209 0.6236 'International Tables Vol C Tables 4.2.6.8 and 6.1.1.4'
Co Co 0.3494 0.9721 'International Tables Vol C Tables 4.2.6.8 and 6.1.1.4'
O O 0.0106 0.0060 'International Tables Vol C Tables 4.2.6.8 and 6.1.1.4'

loop_
_geom_angle_atom_site_label_1
_geom_angle_atom_site_label_2
_geom_angle_atom_site_label_3
_geom_angle
_geom_angle_site_symmetry_1
_geom_angle_site_symmetry_3
_geom_angle_publ_flag
C4 Co1 C1 90.2(5) . . ?
C4 Co1 P2 173.6(4) . . ?
C1 Co1 P2 93.1(4) . . ?
C4 Co1 P1 88.7(4) . . ?
C1 Co1 P1 103.9(3) . . ?
P2 Co1 P1 85.21(15) . . ?
C4 Co1 P3 84.4(4) . . ?
C1 Co1 P3 97.0(3) . . ?
P2 Co1 P3 100.60(16) . . ?
P1 Co1 P3 158.01(16) . . ?
C5 Co3 C2 88.7(6) . . ?
C5 Co3 N13 96.4(5) . . ?
C2 Co3 N13 98.1(5) . . ?
C5 Co3 P8 89.6(4) . . ?
C2 Co3 P8 170.5(4) . . ?
N13 Co3 P8 91.4(3) . . ?
C5 Co3 P7 171.0(4) . . ?
C2 Co3 P7 93.3(4) . . ?
N13 Co3 P7 92.1(4) . . ?
P8 Co3 P7 87.08(16) . . ?
C3 Co2 C6 87.4(5) . . ?
C3 Co2 P5 90.4(4) . . ?
C6 Co2 P5 155.9(4) . . ?
C3 Co2 P6 162.5(5) . . ?
C6 Co2 P6 92.2(4) . . ?
P5 Co2 P6 82.79(15) . . ?
C3 Co2 P4 95.8(4) . . ?
C6 Co2 P4 98.2(4) . . ?
P5 Co2 P4 105.85(17) . . ?
P6 Co2 P4 101.61(16) . . ?
C12 Cr2 N4 92.1(5) . . ?
C12 Cr2 C11 91.8(6) . . ?
N4 Cr2 C11 92.1(5) . . ?
C12 Cr2 N5 176.8(5) . . ?
N4 Cr2 N5 89.2(4) . . ?
C11 Cr2 N5 91.1(5) . . ?
C12 Cr2 N6 89.6(5) . . ?
N4 Cr2 N6 89.0(4) . . ?
C11 Cr2 N6 178.2(6) . . ?
N5 Cr2 N6 87.5(4) . . ?
C12 Cr2 C10 87.4(6) . . ?
N4 Cr2 C10 179.4(5) . . ?
C11 Cr2 C10 87.7(6) . . ?
N5 Cr2 C10 91.3(5) . . ?
N6 Cr2 C10 91.3(5) . . ?
N2 Cr1 N3 87.9(5) . . ?
N2 Cr1 C8 87.8(5) . . ?
N3 Cr1 C8 94.3(5) . . ?
N2 Cr1 N1 92.8(5) . . ?
N3 Cr1 N1 87.7(4) . . ?
C8 Cr1 N1 177.9(5) . . ?
N2 Cr1 C7 91.3(5) . . ?
N3 Cr1 C7 172.3(5) . . ?
C8 Cr1 C7 93.3(5) . . ?
N1 Cr1 C7 84.7(5) . . ?
N2 Cr1 C9 173.6(5) . . ?
N3 Cr1 C9 93.7(5) . . ?
C8 Cr1 C9 85.9(6) . . ?
N1 Cr1 C9 93.5(5) . . ?
C7 Cr1 C9 87.9(6) . . ?
C43 P3 C41 108.0(6) . . ?
C43 P3 C49 102.5(7) . . ?
C41 P3 C49 104.2(7) . . ?
C43 P3 Co1 110.1(4) . . ?
C41 P3 Co1 110.5(4) . . ?
C49 P3 Co1 120.6(4) . . ?
C95 P7 C94 102.2(7) . . ?
C95 P7 C101 102.5(7) . . ?
C94 P7 C101 105.9(7) . . ?
C95 P7 Co3 125.0(5) . . ?
C94 P7 Co3 108.2(5) . . ?
C101 P7 Co3 111.4(6) . . ?
C75 P5 C69 102.6(8) . . ?
C75 P5 C68 107.8(8) . . ?
C69 P5 C68 107.1(8) . . ?
C75 P5 Co2 118.1(5) . . ?
C69 P5 Co2 109.0(5) . . ?
C68 P5 Co2 111.5(6) . . ?
C17 P1 C15 104.9(7) . . ?
C17 P1 C23 102.7(7) . . ?
C15 P1 C23 106.7(7) . . ?
C17 P1 Co1 120.5(4) . . ?
C15 P1 Co1 111.2(5) . . ?
C23 P1 Co1 109.7(5) . . ?
C107 P8 C113 106.2(7) . . ?
C107 P8 C93 102.5(8) . . ?
C113 P8 C93 107.0(6) . . ?
C107 P8 Co3 120.5(5) . . ?
C113 P8 Co3 111.8(5) . . ?
C93 P8 Co3 107.8(5) . . ?
C35 P2 C16 102.5(8) . . ?
C35 P2 C29 105.0(7) . . ?
C16 P2 C29 103.1(7) . . ?
C35 P2 Co1 122.0(5) . . ?
C16 P2 Co1 105.5(6) . . ?
C29 P2 Co1 116.2(5) . . ?
C61 P4 C55 101.4(7) . . ?
C61 P4 C42 103.5(7) . . ?
C55 P4 C42 98.1(7) . . ?
C61 P4 Co2 114.9(6) . . ?
C55 P4 Co2 122.7(6) . . ?
C42 P4 Co2 113.4(5) . . ?
C81 P6 C87 103.4(8) . . ?
C81 P6 C67 106.7(9) . . ?
C87 P6 C67 105.6(7) . . ?
C81 P6 Co2 109.1(5) . . ?
C87 P6 Co2 122.6(5) . . ?
C67 P6 Co2 108.5(6) . . ?
C5 N5 Cr2 174.1(11) . . ?
C4 N4 Cr2 169.4(10) . . ?
N5 C5 Co3 175.3(12) . . ?
C6 N6 Cr2 175.0(10) . . ?
C118 C113 C114 119.1(12) . . ?
C118 C113 P8 122.5(11) . . ?
C114 C113 P8 118.4(10) . . ?
C2 N2 Cr1 175.3(10) . . ?
N4 C4 Co1 174.9(11) . . ?
C3 N3 Cr1 171.1(10) . . ?
C19 C18 C17 122.9(12) . . ?
N6 C6 Co2 179.5(12) . . ?
N10 C10 Cr2 178.2(15) . . ?
N11 C11 Cr2 177.0(16) . . ?
C1 N1 Cr1 174.8(12) . . ?
N1 C1 Co1 172.0(11) . . ?
C99 C100 C95 120.8(16) . . ?
C18 C17 C22 114.7(13) . . ?
C18 C17 P1 126.6(10) . . ?
C22 C17 P1 118.4(10) . . ?
N3 C3 Co2 176.2(13) . . ?
C49 C54 C53 122.6(16) . . ?
N2 C2 Co3 171.8(12) . . ?
C28 C23 C24 115.9(16) . . ?
C28 C23 P1 123.6(15) . . ?
C24 C23 P1 120.2(11) . . ?
N7 C7 Cr1 176.0(14) . . ?
C30 C29 C34 121.7(13) . . ?
C30 C29 P2 119.6(12) . . ?
C34 C29 P2 118.6(10) . . ?
C94 C93 P8 110.8(10) . . ?
C48 C43 C44 118.4(14) . . ?
C48 C43 P3 123.5(11) . . ?
C44 C43 P3 118.0(10) . . ?
C13 N13 Co3 165.0(13) . . ?
C100 C99 C98 121.6(18) . . ?
C22 C21 C20 119.9(13) . . ?
C117 C116 C115 121.3(13) . . ?
C88 C87 C92 116.6(14) . . ?
C88 C87 P6 123.0(10) . . ?
C92 C87 P6 119.7(12) . . ?
C47 C48 C43 121.3(16) . . ?
C16 C15 P1 107.1(9) . . ?
C114 C115 C116 120.2(14) . . ?
C54 C49 C50 119.0(15) . . ?
C54 C49 P3 121.3(12) . . ?
C50 C49 P3 119.8(13) . . ?
C33 C34 C29 119.6(15) . . ?
C82 C81 C86 112.7(19) . . ?
C82 C81 P6 121.5(13) . . ?
C86 C81 P6 124.9(17) . . ?
C90 C89 C88 120.6(14) . . ?
C74 C69 C70 114.7(15) . . ?
C74 C69 P5 122.8(10) . . ?
C70 C69 P5 122.4(12) . . ?
C19 C20 C21 120.1(15) . . ?
C72 C71 C70 123.8(15) . . ?
C96 C95 C100 117.2(17) . . ?
C96 C95 P7 119.0(14) . . ?
C100 C95 P7 123.2(11) . . ?
C73 C74 C69 124.7(14) . . ?
C115 C114 C113 118.8(14) . . ?
C40 C35 C36 117.7(15) . . ?
C40 C35 P2 123.6(12) . . ?
C36 C35 P2 118.7(11) . . ?
C57 C56 C55 120.7(15) . . ?
C41 C42 P4 112.0(10) . . ?
C63 C62 C61 119.9(16) . . ?
C105 C106 C101 119.9(17) . . ?
C42 C41 P3 119.7(10) . . ?
C74 C73 C72 117.4(17) . . ?
C76 C75 C80 116.1(18) . . ?
C76 C75 P5 120.7(13) . . ?
C80 C75 P5 123.1(13) . . ?
C116 C117 C118 119.4(15) . . ?
C113 C118 C117 120.5(15) . . ?
C21 C22 C17 121.4(12) . . ?
C68 C67 P6 112.7(10) . . ?
C32 C33 C34 118.6(17) . . ?
C46 C45 C44 116.0(17) . . ?
N13 C13 C14 176(2) . . ?
C23 C24 C25 122.5(17) . . ?
C83 C82 C81 120(2) . . ?
C45 C46 C47 123.2(16) . . ?
C65 C66 C61 122.3(19) . . ?
C51 C50 C49 121.0(17) . . ?
C48 C47 C46 119.5(15) . . ?
C103 C104 C105 118.0(15) . . ?
C29 C30 C31 115.9(16) . . ?
C62 C61 C66 117.5(14) . . ?
C62 C61 P4 123.2(10) . . ?
C66 C61 P4 119.2(13) . . ?
C37 C38 C39 114.6(17) . . ?
C18 C19 C20 120.8(13) . . ?
C53 C52 C51 120.3(17) . . ?
C78 C77 C76 118.1(18) . . ?
C95 C96 C97 120.5(18) . . ?
C104 C103 C102 122(2) . . ?
C93 C94 P7 112.5(10) . . ?
N9 C9 Cr1 178.0(13) . . ?
C83 C84 C85 127(2) . . ?
C37 C36 C35 117.1(16) . . ?
C75 C76 C77 124.1(16) . . ?
C89 C88 C87 120.9(12) . . ?
C45 C44 C43 121.3(14) . . ?
C97 C98 C99 119.7(17) . . ?
C58 C59 C60 124.0(19) . . ?
N12 C12 Cr2 174.4(13) . . ?
C59 C58 C57 118.7(17) . . ?
C110 C109 C108 120.9(19) . . ?
C71 C72 C73 120.7(18) . . ?
C38 C37 C36 124.0(19) . . ?
C98 C97 C96 120.1(17) . . ?
C111 C112 C107 123.8(17) . . ?
C84 C83 C82 120(2) . . ?
C35 C40 C39 124.4(16) . . ?
C71 C70 C69 118.3(15) . . ?
C64 C65 C66 117.0(18) . . ?
C60 C55 C56 119.3(16) . . ?
C60 C55 P4 120.1(13) . . ?
C56 C55 P4 120.6(13) . . ?
C102 C101 C106 119.9(15) . . ?
C102 C101 P7 125.4(14) . . ?
C106 C101 P7 114.5(13) . . ?
C15 C16 P2 107.1(11) . . ?
C65 C64 C63 124.1(17) . . ?
C52 C53 C54 118.0(17) . . ?
C79 C80 C75 119.5(16) . . ?
C56 C57 C58 119.6(16) . . ?
C101 C102 C103 120(2) . . ?
C77 C78 C79 123(2) . . ?
C78 C79 C80 119.1(18) . . ?
C32 C31 C30 120.7(16) . . ?
N8 C8 Cr1 179.2(14) . . ?
C112 C111 C110 115.3(18) . . ?
C89 C90 C91 119.0(16) . . ?
C109 C110 C111 122.1(18) . . ?
C26 C25 C24 118(2) . . ?
C107 C108 C109 119.0(19) . . ?
C86 C85 C84 115(2) . . ?
C85 C86 C81 125(3) . . ?
C92 C91 C90 121.5(15) . . ?
C64 C63 C62 119.1(19) . . ?
C67 C68 P5 112.7(10) . . ?
C26 C27 C28 114(2) . . ?
C27 C26 C25 126(2) . . ?
C33 C32 C31 122.8(17) . . ?
C108 C107 C112 118.0(16) . . ?
C108 C107 P8 123.2(14) . . ?
C112 C107 P8 118.7(13) . . ?
C23 C28 C27 124(2) . . ?
C91 C92 C87 120.9(15) . . ?
C106 C105 C104 120.0(18) . . ?
C50 C51 C52 118.8(17) . . ?
C40 C39 C38 121.1(18) . . ?
C55 C60 C59 117.6(17) . . ?
N2A C2A C2B 178(2) . . ?
N1A C1A C1B 177(3) . . ?
N3A C3A C3B 161(3) . . ?

loop_
_geom_bond_atom_site_label_1
_geom_bond_atom_site_label_2
_geom_bond_distance
_geom_bond_site_symmetry_2
_geom_bond_publ_flag
Co1 C4 1.865(16) . ?
Co1 C1 1.910(12) . ?
Co1 P2 2.231(4) . ?
Co1 P1 2.242(4) . ?
Co1 P3 2.269(4) . ?
Co3 C5 1.868(14) . ?
Co3 C2 1.916(15) . ?
Co3 N13 2.035(11) . ?
Co3 P8 2.225(4) . ?
Co3 P7 2.242(4) . ?
Co2 C3 1.830(14) . ?
Co2 C6 1.867(14) . ?
Co2 P5 2.228(4) . ?
Co2 P6 2.230(4) . ?
Co2 P4 2.310(5) . ?
Cr2 C12 1.977(17) . ?
Cr2 N4 2.005(12) . ?
Cr2 C11 2.032(16) . ?
Cr2 N5 2.034(15) . ?
Cr2 N6 2.036(13) . ?
Cr2 C10 2.074(18) . ?
Cr1 N2 2.021(16) . ?
Cr1 N3 2.023(12) . ?
Cr1 C8 2.033(18) . ?
Cr1 N1 2.042(15) . ?
Cr1 C7 2.046(16) . ?
Cr1 C9 2.065(19) . ?
P3 C43 1.801(15) . ?
P3 C41 1.825(12) . ?
P3 C49 1.828(15) . ?
P7 C95 1.773(18) . ?
P7 C94 1.828(15) . ?
P7 C101 1.828(16) . ?
P5 C75 1.77(2) . ?
P5 C69 1.775(17) . ?
P5 C68 1.805(15) . ?
P1 C17 1.759(16) . ?
P1 C15 1.803(17) . ?
P1 C23 1.807(17) . ?
P8 C107 1.795(17) . ?
P8 C113 1.817(13) . ?
P8 C93 1.829(16) . ?
P2 C35 1.806(15) . ?
P2 C16 1.807(16) . ?
P2 C29 1.828(14) . ?
P4 C61 1.808(14) . ?
P4 C55 1.843(18) . ?
P4 C42 1.877(13) . ?
P6 C81 1.76(2) . ?
P6 C87 1.776(16) . ?
P6 C67 1.837(17) . ?
N5 C5 1.196(17) . ?
N4 C4 1.186(18) . ?
N6 C6 1.178(17) . ?
C113 C118 1.35(2) . ?
C113 C114 1.45(2) . ?
N2 C2 1.189(18) . ?
N3 C3 1.208(17) . ?
C18 C19 1.34(2) . ?
C18 C17 1.422(18) . ?
N8 C8 1.165(19) . ?
C10 N10 1.16(2) . ?
C11 N11 1.17(2) . ?
N1 C1 1.215(17) . ?
C100 C99 1.33(2) . ?
C100 C95 1.43(2) . ?
C17 C22 1.452(18) . ?
C54 C49 1.36(2) . ?
C54 C53 1.38(2) . ?
N7 C7 1.126(18) . ?
C23 C28 1.35(2) . ?
C23 C24 1.37(3) . ?
C29 C30 1.38(2) . ?
C29 C34 1.41(2) . ?
C93 C94 1.50(2) . ?
C43 C48 1.38(2) . ?
C43 C44 1.43(2) . ?
N13 C13 1.157(19) . ?
C99 C98 1.39(2) . ?
C21 C22 1.36(2) . ?
C21 C20 1.388(19) . ?
C116 C117 1.33(2) . ?
C116 C115 1.40(2) . ?
C87 C88 1.41(2) . ?
C87 C92 1.442(19) . ?
C48 C47 1.34(2) . ?
C15 C16 1.63(2) . ?
C115 C114 1.349(19) . ?
C49 C50 1.39(2) . ?
N9 C9 1.18(2) . ?
C34 C33 1.37(2) . ?
C81 C82 1.44(3) . ?
C81 C86 1.53(3) . ?
C89 C90 1.37(2) . ?
C89 C88 1.41(2) . ?
C69 C74 1.39(2) . ?
C69 C70 1.463(19) . ?
C20 C19 1.38(2) . ?
C71 C72 1.30(3) . ?
C71 C70 1.38(3) . ?
C95 C96 1.39(2) . ?
C74 C73 1.37(2) . ?
C35 C40 1.32(2) . ?
C35 C36 1.44(2) . ?
C56 C57 1.37(2) . ?
C56 C55 1.41(2) . ?
C42 C41 1.502(18) . ?
C62 C63 1.39(2) . ?
C62 C61 1.39(2) . ?
C106 C105 1.39(2) . ?
C106 C101 1.42(2) . ?
C73 C72 1.41(2) . ?
C75 C76 1.37(2) . ?
C75 C80 1.44(2) . ?
C117 C118 1.425(19) . ?
N12 C12 1.22(2) . ?
C67 C68 1.53(2) . ?
C33 C32 1.35(3) . ?
C45 C46 1.38(2) . ?
C45 C44 1.40(2) . ?
C13 C14 1.51(2) . ?
C24 C25 1.39(2) . ?
C82 C83 1.38(3) . ?
C46 C47 1.40(3) . ?
C66 C65 1.39(2) . ?
C66 C61 1.41(2) . ?
C50 C51 1.35(2) . ?
C104 C103 1.38(3) . ?
C104 C105 1.41(3) . ?
C30 C31 1.42(2) . ?
C38 C37 1.38(3) . ?
C38 C39 1.42(3) . ?
C52 C53 1.37(3) . ?
C52 C51 1.43(3) . ?
C77 C78 1.33(3) . ?
C77 C76 1.39(2) . ?
C96 C97 1.40(3) . ?
C103 C102 1.40(2) . ?
C84 C83 1.32(4) . ?
C84 C85 1.40(4) . ?
C36 C37 1.41(2) . ?
C98 C97 1.36(3) . ?
C59 C58 1.34(3) . ?
C59 C60 1.39(3) . ?
C58 C57 1.39(2) . ?
C109 C110 1.31(3) . ?
C109 C108 1.45(2) . ?
C112 C111 1.37(3) . ?
C112 C107 1.40(2) . ?
C40 C39 1.34(3) . ?
C65 C64 1.32(3) . ?
C55 C60 1.37(2) . ?
C101 C102 1.35(2) . ?
C64 C63 1.38(3) . ?
C80 C79 1.41(3) . ?
C78 C79 1.38(3) . ?
C31 C32 1.35(3) . ?
C111 C110 1.40(3) . ?
C90 C91 1.40(3) . ?
C25 C26 1.34(3) . ?
C108 C107 1.33(2) . ?
C85 C86 1.29(4) . ?
C91 C92 1.36(3) . ?
C27 C26 1.33(3) . ?
C27 C28 1.46(3) . ?
O1M C1M 1.38(2) . ?
O2M C2M 1.17(3) . ?
N2A C2A 1.13(2) . ?
O4M C4M 1.32(2) . ?
C2A C2B 1.40(2) . ?
C1A N1A 1.06(2) . ?
C1A C1B 1.46(3) . ?
O5M C5M 1.29(4) . ?
N3A C3A 1.177(9) . ?
O3M C3M 1.31(5) . ?
C3B C3A 1.481(9) . ?
O6M C6M 1.40(6) . ?
